data_7051434
loop_
_publ_author_name
'Chen, Bang-Lin'
'Mok, Kum-Fun'
'Ng, Siu-Choon'
'Drew, Michael G. B.'

_publ_section_title
;
 Thiophene-2,5-dicarboxylic acid incorporated self-assembly of one-, two-
 and three-dimensional coordination polymers
;
_journal_issue 8
_journal_name_full 'New Journal of Chemistry'
_journal_page_first 877
_journal_page_last 883
_journal_paper_doi 10.1039/a901688k
_journal_volume 23
_journal_year 1999
_chemical_formula_sum 'C6 H6 Mn O6 S'
_chemical_formula_weight 261.11
_space_group_crystal_system orthorhombic
_space_group_IT_number 62
_space_group_name_Hall '-P 2ac 2n'
_space_group_name_H-M_alt 'P n m a'
_cell_angle_alpha 90.00
_cell_angle_beta 90.00
_cell_angle_gamma 90.00
_cell_formula_units_Z 4
_cell_length_a 7.349(1)
_cell_length_b 18.165(1)
_cell_length_c 6.721(1)
_cell_measurement_temperature 293(2)
_cell_volume 897.3(1)
_diffrn_ambient_temperature 293(2)
_exptl_crystal_density_diffrn 1.933
_refine_ls_R_factor_obs 0.0238
_refine_ls_wR_factor_obs 0.0602
_cod_depositor_comments
;
 Updating the space group information after consulting the original publication.

 Antanas Vaitkus,
 2017-07-10

 Updating bibliography.

 Antanas Vaitkus,
 2017-07-10
;
_cod_original_sg_symbol_H-M Orthorhombic
_cod_database_code 7051434

loop_
_space_group_symop_id
_space_group_symop_operation_xyz
1 'x, y, z'
2 '-x+1/2, -y, z+1/2'
3 '-x, y+1/2, -z'
4 'x+1/2, -y+1/2, -z+1/2'
5 '-x, -y, -z'
6 'x-1/2, y, -z-1/2'
7 'x, -y-1/2, z'
8 '-x-1/2, y-1/2, z-1/2'

loop_
_atom_site_aniso_label
_atom_site_aniso_U_11
_atom_site_aniso_U_22
_atom_site_aniso_U_33
_atom_site_aniso_U_23
_atom_site_aniso_U_13
_atom_site_aniso_U_12
Mn1 0.0231(2) 0.0151(2) 0.0225(2) -0.00262(11) 0.00399(12) 0.00031(11)
S1 0.0333(3) 0.0144(3) 0.0202(3) 0.000 -0.0063(2) 0.000
O3 0.0438(7) 0.0186(6) 0.0258(6) -0.0017(4) -0.0062(5) -0.0048(5)
O2 0.0318(7) 0.0393(8) 0.0244(6) 0.0020(5) -0.0007(5) -0.0034(5)
O1 0.0280(6) 0.0166(6) 0.0311(6) -0.0058(4) 0.0048(5) 0.0017(4)
C1 0.0183(6) 0.0143(7) 0.0251(7) 0.0000(6) -0.0008(6) 0.0010(5)
C2 0.0236(7) 0.0150(7) 0.0242(8) 0.0019(6) -0.0042(6) 0.0002(5)
C3 0.0399(9) 0.0203(9) 0.0245(8) 0.0025(6) -0.0076(7) 0.0003(7)

loop_
_atom_site_label
_atom_site_type_symbol
_atom_site_fract_x
_atom_site_fract_y
_atom_site_fract_z
_atom_site_U_iso_or_equiv
_atom_site_thermal_displace_type
_atom_site_occupancy
_atom_site_calc_flag
_atom_site_refinement_flags
_atom_site_disorder_group
Mn1 Mn 0.5000 0.5000 0.0000 0.02023(14) Uani 1 d S .
S1 S 0.71127(8) 0.7500 0.16003(8) 0.0226(2) Uani 1 d S .
O3 O 0.6738(2) 0.58879(6) 0.1061(2) 0.0294(3) Uani 1 d . .
O2 O 0.4868(2) 0.55882(8) -0.2846(2) 0.0318(3) Uani 1 d . .
H2A H 0.5746(35) 0.5659(14) -0.3627(37) 0.052(7) Uiso 1 d . .
H2B H 0.4154(51) 0.5495(20) -0.3583(50) 0.096(13) Uiso 1 d . .
O1 O 0.25177(15) 0.55620(6) 0.0851(2) 0.0252(3) Uani 1 d . .
C1 C 0.7226(2) 0.60401(8) 0.2801(2) 0.0192(3) Uani 1 d . .
C2 C 0.7418(2) 0.68271(8) 0.3354(2) 0.0210(3) Uani 1 d . .
C3 C 0.7739(3) 0.71134(10) 0.5214(2) 0.0282(4) Uani 1 d . .
H3A H 0.8014(30) 0.6811(12) 0.6398(34) 0.045(6) Uiso 1 d . .

loop_
_geom_bond_atom_site_label_1
_geom_bond_atom_site_label_2
_geom_bond_distance
_geom_bond_site_symmetry_2
_geom_bond_publ_flag
Mn1 O1 2.1672(11) . ?
Mn1 O1 2.1673(11) 5_665 ?
Mn1 O3 2.1776(11) . ?
Mn1 O3 2.1776(11) 5_665 ?
Mn1 O2 2.1931(14) . ?
Mn1 O2 2.1931(14) 5_665 ?
S1 C2 1.7129(15) . ?
S1 C2 1.7129(15) 7_575 ?
O3 C1 1.254(2) . ?
O1 C1 1.273(2) 6_556 ?
C1 O1 1.274(2) 6_656 ?
C1 C2 1.484(2) . ?
C2 C3 1.374(2) . ?
C3 C3 1.405(3) 7_575 ?
